data_7050299
loop_
_publ_author_name
'Sun Wei-Yin'
'Jian Fan'
'Taka-aki Okamura'
'Norikazu Ueyama'
'Wei Zhao'

_publ_section_title
;
Syntheses, crystal structures and properties of
copper(II) and cadmium(II) complexes containing novel tripodal ligand
;
_journal_name_full 'New J.Chem.(Nouv.J.Chim.)'
_journal_year 2004
_chemical_formula_moiety 'C34 H34 Cd N14 O7 '
_chemical_formula_sum 'C34 H34 Cd N14 O7'
_chemical_formula_weight 863.15
_chemical_name_systematic
;
[Cd(F3)2](NO3)2-H2O
;
_space_group_IT_number 2
_symmetry_cell_setting triclinic
_symmetry_Int_Tables_number 2
_symmetry_space_group_name_Hall '-P 1'
_symmetry_space_group_name_H-M 'P -1'
_atom_sites_solution_hydrogens geom
_atom_sites_solution_primary direct
_atom_sites_solution_secondary difmap
_cell_angle_alpha 70.85(9)
_cell_angle_beta 66.48(8)
_cell_angle_gamma 78.79(8)
_cell_formula_units_Z 2
_cell_length_a 12.301(13)
_cell_length_b 12.992(17)
_cell_length_c 13.221(14)
_cell_measurement_reflns_used 7074
_cell_measurement_temperature 200
_cell_measurement_theta_max 27.4
_cell_measurement_theta_min 3.2
_cell_volume 1825(4)
_diffrn_ambient_temperature 200
_diffrn_detector_area_resol_mean 10.00
_diffrn_measurement_device_type 'Rigaku RAXIS-RAPID Imaging Plate'
_diffrn_measurement_method \w
_diffrn_radiation_monochromator graphite
_diffrn_radiation_source 'fine-focus sealed tube'
_diffrn_radiation_type MoK\a
_diffrn_radiation_wavelength 0.71075
_diffrn_reflns_av_R_equivalents 0.1054
_diffrn_reflns_av_sigmaI/netI 0.3514
_diffrn_reflns_limit_h_max 15
_diffrn_reflns_limit_h_min -15
_diffrn_reflns_limit_k_max 16
_diffrn_reflns_limit_k_min -15
_diffrn_reflns_limit_l_max 17
_diffrn_reflns_limit_l_min -17
_diffrn_reflns_number 17657
_diffrn_reflns_theta_max 27.48
_diffrn_reflns_theta_min 3.17
_diffrn_standards_decay_% ?
_diffrn_standards_interval_count ?
_diffrn_standards_interval_time ?
_diffrn_standards_number ?
_exptl_absorpt_coefficient_mu 0.668
_exptl_absorpt_correction_T_max 0.954
_exptl_absorpt_correction_T_min 0.945
_exptl_absorpt_correction_type none
_exptl_absorpt_process_details none
_exptl_crystal_colour colorless
_exptl_crystal_density_diffrn 1.570
_exptl_crystal_density_meas ?
_exptl_crystal_density_method 'not measured'
_exptl_crystal_description platelet
_exptl_crystal_F_000 880
_exptl_crystal_size_max 0.150
_exptl_crystal_size_mid 0.070
_exptl_crystal_size_min 0.070
_refine_ls_extinction_coef ?
_refine_ls_extinction_method none
_refine_ls_goodness_of_fit_ref 0.663
_refine_ls_hydrogen_treatment mixed
_refine_ls_matrix_type full
_refine_ls_number_parameters 505
_refine_ls_number_reflns 8221
_refine_ls_number_restraints 0
_refine_ls_restrained_S_all 0.663
_refine_ls_R_factor_all 0.1558
_refine_ls_R_factor_gt 0.0472
_refine_ls_shift/su_max 0.001
_refine_ls_shift/su_mean 0.000
_refine_ls_structure_factor_coef Fsqd
_refine_ls_weighting_details 'calc w=1/[\s^2^(Fo^2^)+(0.0000P)^2^+0.0000P] where P=(Fo^2^+2Fc^2^)/3'
_refine_ls_weighting_scheme calc
_refine_ls_wR_factor_gt 0.0659
_refine_ls_wR_factor_ref 0.0744
_reflns_number_gt 2532
_reflns_number_total 8221
_reflns_threshold_expression I>2\s(I)
_cod_database_code 7050299

loop_
_symmetry_equiv_pos_as_xyz
'x, y, z'
'-x, -y, -z'

loop_
_atom_site_label
_atom_site_type_symbol
_atom_site_fract_x
_atom_site_fract_y
_atom_site_fract_z
_atom_site_U_iso_or_equiv
_atom_site_adp_type
_atom_site_occupancy
_atom_site_symmetry_multiplicity
_atom_site_calc_flag
_atom_site_refinement_flags
_atom_site_disorder_assembly
_atom_site_disorder_group
Cd1 Cd 0.24855(4) 0.25154(4) 0.76935(4) 0.04045(14) Uani 1 1 d . . .
O1 O -0.3266(4) 0.2925(5) 0.7583(4) 0.103(2) Uani 1 1 d . . .
O2 O -0.2127(5) 0.3822(4) 0.7806(4) 0.1079(18) Uani 1 1 d . . .
O3 O -0.1470(4) 0.2257(4) 0.7478(4) 0.0967(19) Uani 1 1 d . . .
O4 O 0.2697(3) 0.1746(4) 0.2309(4) 0.0976(19) Uani 1 1 d . . .
O5 O 0.3709(4) 0.0804(4) 0.3365(4) 0.0971(18) Uani 1 1 d . . .
O6 O 0.2550(4) 0.2167(5) 0.3780(5) 0.124(2) Uani 1 1 d . . .
O7 O 0.1848(4) 0.4168(4) 0.1611(4) 0.1105(19) Uani 1 1 d . . .
N1 N -0.2302(7) 0.2960(5) 0.7614(4) 0.0748(18) Uani 1 1 d . . .
N2 N 0.2965(5) 0.1583(5) 0.3164(5) 0.0677(18) Uani 1 1 d . . .
N11 N -0.1180(4) 0.3042(3) 1.0193(4) 0.0397(13) Uani 1 1 d . . .
N12 N 0.0759(4) 0.2910(4) 0.9210(4) 0.0408(14) Uani 1 1 d . . .
N31 N 0.3933(4) -0.0430(4) 0.9729(4) 0.0360(13) Uani 1 1 d . . .
N32 N 0.3229(4) 0.1213(4) 0.9006(4) 0.0386(13) Uani 1 1 d . . .
N51 N 0.4729(4) 0.4899(4) 0.7620(4) 0.0389(13) Uani 1 1 d . . .
N52 N 0.3593(4) 0.3896(4) 0.7453(4) 0.0367(13) Uani 1 1 d . . .
N111 N 0.6104(4) 0.1822(3) 0.5138(4) 0.0373(12) Uani 1 1 d . . .
N112 N 0.4200(3) 0.2067(3) 0.6194(3) 0.0357(12) Uani 1 1 d . . .
N131 N 0.0926(4) 0.5408(4) 0.5639(4) 0.0365(12) Uani 1 1 d . . .
N132 N 0.1668(4) 0.3779(4) 0.6459(4) 0.0402(13) Uani 1 1 d . . .
N151 N 0.0448(3) 0.0232(4) 0.7317(4) 0.0344(12) Uani 1 1 d . . .
N152 N 0.1472(3) 0.1177(4) 0.7709(4) 0.0341(13) Uani 1 1 d . . .
C1 C -0.2438(5) 0.3020(5) 1.0501(4) 0.0360(15) Uani 1 1 d . . .
C2 C -0.2868(5) 0.2248(4) 1.0265(4) 0.0384(16) Uani 1 1 d . . .
H1 H -0.2339 0.1704 0.9943 0.046 Uiso 1 1 calc R . .
C3 C -0.4071(5) 0.2279(5) 1.0502(4) 0.0362(16) Uani 1 1 d . . .
C4 C -0.4814(5) 0.3042(5) 1.1005(4) 0.0429(17) Uani 1 1 d . . .
H2 H -0.5643 0.3042 1.1188 0.051 Uiso 1 1 calc R . .
C5 C -0.4412(5) 0.3825(5) 1.1265(4) 0.0424(17) Uani 1 1 d . . .
C6 C -0.3185(5) 0.3780(4) 1.0997(4) 0.0408(15) Uani 1 1 d . . .
H3 H -0.2871 0.4290 1.1166 0.049 Uiso 1 1 calc R . .
C12 C -0.0303(5) 0.2782(5) 0.9266(5) 0.0461(18) Uani 1 1 d . . .
H4 H -0.0440 0.2539 0.8725 0.055 Uiso 1 1 calc R . .
C13 C 0.0567(5) 0.3281(5) 1.0137(5) 0.0487(17) Uani 1 1 d . . .
H5 H 0.1174 0.3457 1.0313 0.058 Uiso 1 1 calc R . .
C14 C -0.0639(5) 0.3361(4) 1.0774(5) 0.0443(16) Uani 1 1 d . . .
H6 H -0.1013 0.3585 1.1458 0.053 Uiso 1 1 calc R . .
C31 C 0.4600(5) -0.1509(4) 0.9781(5) 0.0445(17) Uani 1 1 d . . .
H7 H 0.4622 -0.1840 1.0563 0.053 Uiso 1 1 calc R . .
H8 H 0.5429 -0.1409 0.9236 0.053 Uiso 1 1 calc R . .
C32 C 0.3941(5) 0.0363(6) 0.8784(5) 0.0422(17) Uani 1 1 d . . .
H9 H 0.4414 0.0315 0.8028 0.051 Uiso 1 1 calc R . .
C33 C 0.2727(5) 0.0913(5) 1.0190(5) 0.0414(16) Uani 1 1 d . . .
H10 H 0.2154 0.1363 1.0622 0.050 Uiso 1 1 calc R . .
C34 C 0.3141(5) -0.0090(5) 1.0660(5) 0.0440(16) Uani 1 1 d . . .
H11 H 0.2935 -0.0474 1.1452 0.053 Uiso 1 1 calc R . .
C51 C 0.5261(4) 0.5367(5) 0.8177(5) 0.0503(18) Uani 1 1 d . . .
H12 H 0.5500 0.4773 0.8761 0.060 Uiso 1 1 calc R . .
H13 H 0.5984 0.5727 0.7596 0.060 Uiso 1 1 calc R . .
C52 C 0.4102(5) 0.4013(5) 0.8115(5) 0.0407(16) Uani 1 1 d . . .
H14 H 0.4033 0.3529 0.8851 0.049 Uiso 1 1 calc R . .
C53 C 0.3898(5) 0.4774(5) 0.6496(5) 0.0485(17) Uani 1 1 d . . .
H15 H 0.3657 0.4921 0.5860 0.058 Uiso 1 1 calc R . .
C54 C 0.4600(5) 0.5404(5) 0.6591(5) 0.0492(17) Uani 1 1 d . . .
H16 H 0.4929 0.6059 0.6052 0.059 Uiso 1 1 calc R . .
C101 C 0.2630(5) 0.8170(5) 0.5265(4) 0.0383(15) Uani 1 1 d . . .
C102 C 0.2121(5) 0.7346(4) 0.5201(4) 0.0406(16) Uani 1 1 d . . .
H17 H 0.2610 0.6786 0.4878 0.049 Uiso 1 1 calc R . .
C103 C 0.0909(5) 0.7340(5) 0.5608(4) 0.0376(16) Uani 1 1 d . . .
C104 C 0.0214(5) 0.8151(5) 0.6101(4) 0.0408(16) Uani 1 1 d . . .
H18 H -0.0626 0.8130 0.6408 0.049 Uiso 1 1 calc R . .
C105 C 0.0710(5) 0.8998(5) 0.6162(4) 0.0396(16) Uani 1 1 d . . .
C106 C 0.1945(5) 0.8990(5) 0.5712(4) 0.0392(15) Uani 1 1 d . . .
H19 H 0.2316 0.9565 0.5716 0.047 Uiso 1 1 calc R . .
C112 C 0.5290(5) 0.2176(4) 0.6041(4) 0.0380(15) Uani 1 1 d . . .
H20 H 0.5496 0.2469 0.6506 0.046 Uiso 1 1 calc R . .
C113 C 0.4274(5) 0.1640(5) 0.5345(5) 0.0435(17) Uani 1 1 d . . .
H21 H 0.3616 0.1481 0.5231 0.052 Uiso 1 1 calc R . .
C114 C 0.5452(5) 0.1476(4) 0.4682(5) 0.0452(17) Uani 1 1 d . . .
H22 H 0.5754 0.1184 0.4042 0.054 Uiso 1 1 calc R . .
C131 C 0.0297(5) 0.6500(4) 0.5494(5) 0.0432(16) Uani 1 1 d . . .
H23 H -0.0519 0.6451 0.6076 0.052 Uiso 1 1 calc R . .
H24 H 0.0232 0.6748 0.4726 0.052 Uiso 1 1 calc R . .
C132 C 0.1004(5) 0.4704(5) 0.6614(5) 0.0402(16) Uani 1 1 d . . .
H25 H 0.0626 0.4846 0.7342 0.048 Uiso 1 1 calc R . .
C133 C 0.2036(5) 0.3965(5) 0.5297(5) 0.0389(16) Uani 1 1 d . . .
H26 H 0.2537 0.3455 0.4903 0.047 Uiso 1 1 calc R . .
C134 C 0.1627(5) 0.4931(5) 0.4770(5) 0.0470(18) Uani 1 1 d . . .
H27 H 0.1782 0.5227 0.3971 0.056 Uiso 1 1 calc R . .
C151 C -0.0063(4) -0.0124(4) 0.6658(4) 0.0376(15) Uani 1 1 d . . .
H28 H -0.0170 0.0509 0.6031 0.045 Uiso 1 1 calc R . .
H29 H -0.0855 -0.0393 0.7169 0.045 Uiso 1 1 calc R . .
C152 C 0.1043(5) 0.1137(5) 0.6957(5) 0.0378(15) Uani 1 1 d . . .
H30 H 0.1138 0.1678 0.6246 0.045 Uiso 1 1 calc R . .
C153 C 0.1147(5) 0.0238(5) 0.8583(5) 0.0460(17) Uani 1 1 d . . .
H31 H 0.1341 0.0026 0.9254 0.055 Uiso 1 1 calc R . .
C154 C 0.0501(5) -0.0355(5) 0.8359(5) 0.0411(16) Uani 1 1 d . . .
H32 H 0.0165 -0.1028 0.8830 0.049 Uiso 1 1 calc R . .
